data_2022662
loop_
_publ_author_name
'Kayukova, Lyudmila A.'
'Vologzhanina, Anna V.'
'Yergaliyeva, Elmira M.'
'Baitursynova, Gulnur P.'
'Shulgau, Zarina T.'
'Sergazy, Shynggys'

_publ_section_title
;
 Crystal structure and antidiabetic activity of 2-aminospiropyrazolinium
 tosylates and the product of <i>O</i>-tosylation of
 \b-(benzimidazol-1-yl)propioamidoxime
;
_journal_coeditor_code ZO3026
_journal_issue 10
_journal_name_full 'Acta Crystallographica Section C'
_journal_page_first
;
;
_journal_paper_doi 10.1107/S2053229622008464
_journal_volume 78
_journal_year 2022
_chemical_formula_iupac 'C7 H14 N3 O +, C7 H7 O3 S -'
_chemical_formula_moiety 'C7 H14 N3 O +, C7 H7 O3 S -'
_chemical_formula_sum 'C14 H21 N3 O4 S'
_chemical_formula_weight 327.40
_chemical_name_common
;
2-Amino-8-oxa-1,5-diazaspiro[4.5]dec-1-en-5-ium tosylate
;
_chemical_name_systematic
;
2-Amino-8-oxa-1,5-diazaspiro[4.5]dec-1-en-5-ium 4-methylbenzenesulfonate
;
_space_group_crystal_system triclinic
_space_group_IT_number 2
_space_group_name_Hall '-P 1'
_space_group_name_H-M_alt 'P -1'
_atom_sites_solution_hydrogens geom
_atom_sites_solution_primary dual
_audit_creation_method
;
Olex2 1.2
(compiled 2018.05.29 svn.r3508 for OlexSys, GUI svn.r5506)
;
_cell_angle_alpha 102.194(8)
_cell_angle_beta 91.589(7)
_cell_angle_gamma 95.875(8)
_cell_formula_units_Z 4
_cell_length_a 8.504(3)
_cell_length_b 12.229(5)
_cell_length_c 15.834(6)
_cell_measurement_reflns_used 1568
_cell_measurement_temperature 120
_cell_measurement_theta_max 25.77
_cell_measurement_theta_min 2.64
_cell_volume 1599.0(11)
_computing_cell_refinement
;
SAINT (Bruker, 2013)
;
_computing_data_collection
;
APEX2 (Bruker, 2013)
;
_computing_data_reduction
;
SAINT (Bruker, 2013)
;
_computing_molecular_graphics
;
OLEX2 (Dolomanov <i>et al.</i>, 2009)
;
_computing_publication_material
;
OLEX2 (Dolomanov <i>et al.</i>, 2009)
;
_computing_structure_refinement
;
SHELXL2018 (Sheldrick, 2015<i>b</i>)
;
_computing_structure_solution
;
SHELXT2014 (Sheldrick, 2015<i>a</i>)
;
_diffrn_ambient_temperature 120
_diffrn_measured_fraction_theta_full 0.998
_diffrn_measured_fraction_theta_max 0.988
_diffrn_measurement_device_type 'Bruker APEXII CCD area detector'
_diffrn_measurement_method 'phi and omega scans'
_diffrn_radiation_monochromator graphite
_diffrn_radiation_type MoK\a
_diffrn_radiation_wavelength 0.71073
_diffrn_reflns_av_R_equivalents 0.1389
_diffrn_reflns_av_unetI/netI 0.2512
_diffrn_reflns_limit_h_max 12
_diffrn_reflns_limit_h_min -12
_diffrn_reflns_limit_k_max 18
_diffrn_reflns_limit_k_min -18
_diffrn_reflns_limit_l_max 24
_diffrn_reflns_limit_l_min -24
_diffrn_reflns_number 25066
_diffrn_reflns_theta_full 25.242
_diffrn_reflns_theta_max 32.918
_diffrn_reflns_theta_min 1.714
_exptl_absorpt_coefficient_mu 0.224
_exptl_absorpt_correction_T_max 0.7465
_exptl_absorpt_correction_T_min 0.6243
_exptl_absorpt_correction_type multi-scan
_exptl_absorpt_process_details
;
(SADABS; Bruker, 2014)
;
_exptl_crystal_colour colourless
_exptl_crystal_density_diffrn 1.360
_exptl_crystal_description prism
_exptl_crystal_F_000 696
_exptl_crystal_size_max 0.46
_exptl_crystal_size_mid 0.21
_exptl_crystal_size_min 0.17
_refine_diff_density_max 0.533
_refine_diff_density_min -0.789
_refine_ls_extinction_method none
_refine_ls_goodness_of_fit_ref 1.014
_refine_ls_hydrogen_treatment constr
_refine_ls_matrix_type full
_refine_ls_number_parameters 399
_refine_ls_number_reflns 11813
_refine_ls_number_restraints 0
_refine_ls_restrained_S_all 1.014
_refine_ls_R_factor_all 0.2316
_refine_ls_R_factor_gt 0.0854
_refine_ls_shift/su_max 0.005
_refine_ls_shift/su_mean 0.000
_refine_ls_structure_factor_coef Fsqd
_refine_ls_weighting_details 'w=1/[\s^2^(Fo^2^)+(0.0100P)^2^+1.0000P] where P=(Fo^2^+2Fc^2^)/3'
_refine_ls_weighting_scheme calc
_refine_ls_wR_factor_gt 0.1204
_refine_ls_wR_factor_ref 0.1529
_reflns_number_gt 4280
_reflns_number_total 11813
_reflns_threshold_expression 'I > 2\s(I)'
_cod_data_source_file zo3026sup1.cif
_cod_data_source_block 7
_cod_original_cell_volume 1598.9(11)
_cod_database_code 2022662
_shelx_space_group_comment
;
The symmetry employed for this shelxl refinement is uniquely defined
by the following loop, which should always be used as a source of
symmetry information in preference to the above space-group names.
They are only intended as comments.
;
_shelx_estimated_absorpt_t_min 0.904
_shelx_estimated_absorpt_t_max 0.963
_shelxl_version_number 2.014

loop_
_space_group_symop_operation_xyz
'x, y, z'
'-x, -y, -z'

loop_
_atom_site_type_symbol
_atom_site_label
_atom_site_fract_x
_atom_site_fract_y
_atom_site_fract_z
_atom_site_U_iso_or_equiv
_atom_site_adp_type
_atom_site_calc_flag
_atom_site_occupancy
_atom_site_disorder_assembly
_atom_site_disorder_group
S S1 0.79797(10) 0.22385(8) 0.33622(6) 0.0196(2) Uani d 1 . .
O O1 0.7587(3) 0.3252(2) 0.39487(15) 0.0266(6) Uani d 1 . .
O O2 0.9663(3) 0.2094(2) 0.34222(16) 0.0257(6) Uani d 1 . .
O O3 0.6960(3) 0.1233(2) 0.34444(16) 0.0292(6) Uani d 1 . .
C C8 0.7628(4) 0.2443(3) 0.2302(2) 0.0191(8) Uani d 1 . .
C C9 0.8279(4) 0.1778(3) 0.1604(2) 0.0254(8) Uani d 1 . .
H H9 0.8894 0.1205 0.1699 0.030 Uiso calc 1 . .
C C10 0.8043(4) 0.1938(3) 0.0775(2) 0.0286(9) Uani d 1 . .
H H10 0.8496 0.1476 0.0306 0.034 Uiso calc 1 . .
C C11 0.7126(4) 0.2791(3) 0.0617(2) 0.0281(9) Uani d 1 . .
C C12 0.6487(4) 0.3443(3) 0.1323(2) 0.0274(9) Uani d 1 . .
H H12 0.5873 0.4019 0.1233 0.033 Uiso calc 1 . .
C C13 0.6719(4) 0.3278(3) 0.2159(2) 0.0233(8) Uani d 1 . .
H H13 0.6260 0.3733 0.2629 0.028 Uiso calc 1 . .
C C14 0.6896(5) 0.2974(4) -0.0289(3) 0.0427(11) Uani d 1 . .
H H14A 0.7924 0.3202 -0.0502 0.064 Uiso calc 1 . .
H H14B 0.6200 0.3566 -0.0285 0.064 Uiso calc 1 . .
H H14C 0.6414 0.2273 -0.0669 0.064 Uiso calc 1 . .
S S2 0.78528(10) 0.69893(8) 0.34257(6) 0.0200(2) Uani d 1 . .
O O5 0.9205(3) 0.7715(2) 0.38819(16) 0.0283(6) Uani d 1 . .
O O6 0.6389(3) 0.7205(2) 0.38747(16) 0.0283(6) Uani d 1 . .
O O7 0.8072(3) 0.58065(19) 0.32151(16) 0.0271(6) Uani d 1 . .
C C22 0.7604(4) 0.7391(3) 0.2423(2) 0.0199(8) Uani d 1 . .
C C23 0.7928(4) 0.6686(3) 0.1650(2) 0.0268(9) Uani d 1 . .
H H23 0.8252 0.5967 0.1658 0.032 Uiso calc 1 . .
C C24 0.7783(5) 0.7018(3) 0.0867(2) 0.0311(9) Uani d 1 . .
H H24 0.7983 0.6517 0.0345 0.037 Uiso calc 1 . .
C C25 0.7345(4) 0.8083(3) 0.0840(2) 0.0287(9) Uani d 1 . .
C C26 0.7018(4) 0.8775(3) 0.1613(2) 0.0259(8) Uani d 1 . .
H H26 0.6713 0.9499 0.1605 0.031 Uiso calc 1 . .
C C27 0.7119(4) 0.8452(3) 0.2394(2) 0.0225(8) Uani d 1 . .
H H27 0.6863 0.8941 0.2910 0.027 Uiso calc 1 . .
C C28 0.7209(5) 0.8466(4) -0.0006(3) 0.0442(12) Uani d 1 . .
H H28A 0.8251 0.8510 -0.0254 0.066 Uiso calc 1 . .
H H28B 0.6825 0.9209 0.0100 0.066 Uiso calc 1 . .
H H28C 0.6465 0.7926 -0.0410 0.066 Uiso calc 1 . .
O O4 0.2048(3) -0.0119(2) 0.15674(16) 0.0336(7) Uani d 1 . .
N N1 0.2362(3) 0.0223(2) 0.34354(19) 0.0199(6) Uani d 1 . .
N N2 0.3508(3) -0.0574(2) 0.35762(19) 0.0217(7) Uani d 1 . .
N N3 0.4101(3) -0.1404(2) 0.47208(19) 0.0225(7) Uani d 1 . .
H H3A 0.4798 -0.1791 0.4424 0.027 Uiso calc 1 . .
H H3B 0.3927 -0.1472 0.5254 0.027 Uiso calc 1 . .
C C1 0.1901(4) 0.0799(3) 0.4326(2) 0.0225(8) Uani d 1 . .
H H1A 0.2626 0.1489 0.4564 0.027 Uiso calc 1 . .
H H1B 0.0801 0.0997 0.4310 0.027 Uiso calc 1 . .
C C2 0.2059(4) -0.0091(3) 0.4848(2) 0.0222(8) Uani d 1 . .
H H2A 0.2416 0.0247 0.5456 0.027 Uiso calc 1 . .
H H2B 0.1054 -0.0582 0.4834 0.027 Uiso calc 1 . .
C C3 0.3310(4) -0.0717(3) 0.4364(2) 0.0189(7) Uani d 1 . .
C C4 0.0935(4) -0.0433(3) 0.2907(2) 0.0234(8) Uani d 1 . .
H H4A 0.0487 -0.1031 0.3194 0.028 Uiso calc 1 . .
H H4B 0.0113 0.0075 0.2869 0.028 Uiso calc 1 . .
C C5 0.1388(4) -0.0955(3) 0.2011(2) 0.0288(9) Uani d 1 . .
H H5A 0.2172 -0.1490 0.2051 0.035 Uiso calc 1 . .
H H5B 0.0440 -0.1383 0.1674 0.035 Uiso calc 1 . .
C C6 0.3462(4) 0.0471(3) 0.2047(2) 0.0321(10) Uani d 1 . .
H H6A 0.3936 0.1039 0.1738 0.038 Uiso calc 1 . .
H H6B 0.4241 -0.0070 0.2076 0.038 Uiso calc 1 . .
C C7 0.3129(4) 0.1049(3) 0.2950(2) 0.0254(8) Uani d 1 . .
H H7A 0.2422 0.1637 0.2923 0.031 Uiso calc 1 . .
H H7B 0.4132 0.1420 0.3261 0.031 Uiso calc 1 . .
O O8 1.2450(3) 0.5115(2) 0.15116(17) 0.0364(7) Uani d 1 . .
N N4 1.2217(3) 0.5049(2) 0.33160(19) 0.0225(7) Uani d 1 . .
N N5 1.3625(3) 0.4490(3) 0.34784(19) 0.0224(7) Uani d 1 . .
N N6 1.4441(3) 0.3608(2) 0.45482(19) 0.0243(7) Uani d 1 . .
H H6C 1.5313 0.3447 0.4285 0.029 Uiso calc 1 . .
H H6D 1.4249 0.3403 0.5039 0.029 Uiso calc 1 . .
C C15 1.1372(4) 0.5285(4) 0.4154(2) 0.0312(9) Uani d 1 . .
H H15A 1.0209 0.5183 0.4043 0.037 Uiso calc 1 . .
H H15B 1.1697 0.6060 0.4488 0.037 Uiso calc 1 . .
C C16 1.1897(4) 0.4418(3) 0.4631(2) 0.0229(8) Uani d 1 . .
H H16A 1.2083 0.4736 0.5259 0.027 Uiso calc 1 . .
H H16B 1.1115 0.3741 0.4540 0.027 Uiso calc 1 . .
C C17 1.3410(4) 0.4163(3) 0.4203(2) 0.0207(8) Uani d 1 . .
C C18 1.1156(4) 0.4280(3) 0.2608(2) 0.0253(8) Uani d 1 . .
H H18A 1.0869 0.3551 0.2774 0.030 Uiso calc 1 . .
H H18B 1.0169 0.4622 0.2535 0.030 Uiso calc 1 . .
C C19 1.1977(5) 0.4083(3) 0.1766(2) 0.0330(10) Uani d 1 . .
H H19A 1.2920 0.3690 0.1829 0.040 Uiso calc 1 . .
H H19B 1.1252 0.3592 0.1309 0.040 Uiso calc 1 . .
C C20 1.3494(5) 0.5831(3) 0.2164(3) 0.0351(10) Uani d 1 . .
H H20A 1.3825 0.6539 0.1976 0.042 Uiso calc 1 . .
H H20B 1.4454 0.5458 0.2235 0.042 Uiso calc 1 . .
C C21 1.2743(4) 0.6103(3) 0.3014(3) 0.0295(9) Uani d 1 . .
H H21A 1.1821 0.6519 0.2956 0.035 Uiso calc 1 . .
H H21B 1.3512 0.6593 0.3449 0.035 Uiso calc 1 . .

loop_
_atom_site_aniso_label
_atom_site_aniso_U_11
_atom_site_aniso_U_22
_atom_site_aniso_U_33
_atom_site_aniso_U_12
_atom_site_aniso_U_13
_atom_site_aniso_U_23
S1 0.0119(4) 0.0234(5) 0.0244(5) 0.0056(4) 0.0005(4) 0.0052(4)
O1 0.0302(15) 0.0276(14) 0.0214(14) 0.0156(11) 0.0010(11) -0.0021(11)
O2 0.0106(12) 0.0354(15) 0.0334(15) 0.0092(11) 0.0001(10) 0.0098(12)
O3 0.0240(14) 0.0279(15) 0.0367(16) -0.0071(11) -0.0014(12) 0.0145(13)
C8 0.0121(17) 0.0227(19) 0.0219(19) 0.0012(14) -0.0004(14) 0.0037(15)
C9 0.0194(19) 0.030(2) 0.029(2) 0.0094(16) 0.0030(16) 0.0076(17)
C10 0.026(2) 0.032(2) 0.026(2) 0.0106(17) 0.0040(17) -0.0001(18)
C11 0.024(2) 0.034(2) 0.027(2) 0.0040(17) -0.0007(17) 0.0087(18)
C12 0.025(2) 0.033(2) 0.027(2) 0.0135(17) 0.0002(16) 0.0092(18)
C13 0.0198(19) 0.029(2) 0.0220(19) 0.0074(16) -0.0006(15) 0.0050(16)
C14 0.048(3) 0.055(3) 0.029(2) 0.012(2) 0.001(2) 0.015(2)
S2 0.0133(4) 0.0232(5) 0.0247(5) 0.0067(4) 0.0015(4) 0.0058(4)
O5 0.0233(14) 0.0319(15) 0.0286(14) -0.0032(12) -0.0066(11) 0.0084(12)
O6 0.0175(13) 0.0377(16) 0.0359(16) 0.0155(11) 0.0132(11) 0.0142(13)
O7 0.0325(15) 0.0173(13) 0.0334(15) 0.0130(11) -0.0013(12) 0.0053(12)
C22 0.0145(17) 0.0232(19) 0.0212(19) 0.0034(14) -0.0012(14) 0.0024(16)
C23 0.026(2) 0.026(2) 0.029(2) 0.0100(16) 0.0024(17) 0.0045(17)
C24 0.036(2) 0.035(2) 0.022(2) 0.0078(19) 0.0037(17) 0.0016(18)
C25 0.025(2) 0.038(2) 0.024(2) -0.0023(18) -0.0050(16) 0.0111(18)
C26 0.0154(18) 0.031(2) 0.033(2) 0.0054(16) -0.0011(16) 0.0110(18)
C27 0.0141(18) 0.028(2) 0.026(2) 0.0058(15) 0.0012(15) 0.0063(17)
C28 0.048(3) 0.056(3) 0.031(2) 0.013(2) -0.004(2) 0.012(2)
O4 0.0319(16) 0.0460(18) 0.0241(15) 0.0035(14) -0.0012(12) 0.0108(14)
N1 0.0111(14) 0.0226(16) 0.0276(17) 0.0059(12) 0.0002(12) 0.0068(13)
N2 0.0113(15) 0.0246(16) 0.0306(18) 0.0096(12) -0.0016(13) 0.0059(14)
N3 0.0181(16) 0.0261(17) 0.0259(17) 0.0121(13) 0.0021(13) 0.0066(14)
C1 0.0141(17) 0.027(2) 0.026(2) 0.0089(15) 0.0013(14) 0.0020(16)
C2 0.0166(18) 0.027(2) 0.025(2) 0.0099(15) 0.0030(15) 0.0062(16)
C3 0.0099(16) 0.0229(19) 0.0246(19) 0.0035(14) 0.0016(14) 0.0058(16)
C4 0.0138(18) 0.028(2) 0.029(2) 0.0033(15) -0.0021(15) 0.0063(17)
C5 0.025(2) 0.034(2) 0.027(2) 0.0059(17) -0.0034(17) 0.0066(18)
C6 0.023(2) 0.045(3) 0.031(2) 0.0053(18) 0.0044(17) 0.014(2)
C7 0.0161(18) 0.028(2) 0.037(2) 0.0046(15) -0.0021(16) 0.0173(18)
O8 0.0409(18) 0.0415(18) 0.0281(16) -0.0020(14) -0.0009(13) 0.0136(14)
N4 0.0173(16) 0.0285(18) 0.0232(17) 0.0080(13) -0.0010(13) 0.0067(14)
N5 0.0153(15) 0.0309(18) 0.0243(17) 0.0097(13) -0.0002(12) 0.0103(14)
N6 0.0185(16) 0.0323(18) 0.0270(17) 0.0118(13) 0.0025(13) 0.0126(14)
C15 0.024(2) 0.048(3) 0.023(2) 0.0197(18) 0.0034(16) 0.0036(19)
C16 0.0140(17) 0.031(2) 0.023(2) 0.0044(15) 0.0018(15) 0.0039(17)
C17 0.0160(18) 0.026(2) 0.0203(19) 0.0034(15) -0.0008(14) 0.0046(16)
C18 0.0179(19) 0.032(2) 0.025(2) 0.0028(16) -0.0041(15) 0.0055(17)
C19 0.032(2) 0.034(2) 0.030(2) 0.0014(18) -0.0007(18) 0.0019(19)
C20 0.033(2) 0.036(2) 0.038(2) -0.0005(19) -0.002(2) 0.014(2)
C21 0.024(2) 0.023(2) 0.041(2) 0.0027(16) -0.0075(18) 0.0088(18)

loop_
_atom_type_symbol
_atom_type_description
_atom_type_scat_dispersion_real
_atom_type_scat_dispersion_imag
_atom_type_scat_source
C C 0.0033 0.0016 'International Tables Vol C Tables 4.2.6.8 and 6.1.1.4'
H H 0.0000 0.0000 'International Tables Vol C Tables 4.2.6.8 and 6.1.1.4'
N N 0.0061 0.0033 'International Tables Vol C Tables 4.2.6.8 and 6.1.1.4'
O O 0.0106 0.0060 'International Tables Vol C Tables 4.2.6.8 and 6.1.1.4'
S S 0.1246 0.1234 'International Tables Vol C Tables 4.2.6.8 and 6.1.1.4'

loop_
_geom_angle_atom_site_label_1
_geom_angle_atom_site_label_2
_geom_angle_atom_site_label_3
_geom_angle_site_symmetry_1
_geom_angle_site_symmetry_3
_geom_angle
_geom_angle_publ_flag
O1 S1 O2 . . 112.68(15) ?
O1 S1 O3 . . 112.50(16) ?
O1 S1 C8 . . 106.20(16) ?
O2 S1 C8 . . 105.08(15) ?
O3 S1 O2 . . 112.55(15) ?
O3 S1 C8 . . 107.17(15) ?
C9 C8 S1 . . 120.1(3) ?
C9 C8 C13 . . 119.3(3) ?
C13 C8 S1 . . 120.6(3) ?
C10 C9 C8 . . 120.9(3) ?
C9 C10 C11 . . 120.5(3) ?
C10 C11 C14 . . 120.2(3) ?
C12 C11 C10 . . 117.6(3) ?
C12 C11 C14 . . 122.2(4) ?
C11 C12 C13 . . 121.9(3) ?
C12 C13 C8 . . 119.7(3) ?
O5 S2 O6 . . 111.25(16) ?
O5 S2 C22 . . 106.13(16) ?
O6 S2 C22 . . 105.68(15) ?
O7 S2 O5 . . 114.39(15) ?
O7 S2 O6 . . 112.66(15) ?
O7 S2 C22 . . 105.98(16) ?
C23 C22 S2 . . 121.0(3) ?
C23 C22 C27 . . 118.5(3) ?
C27 C22 S2 . . 120.5(3) ?
C24 C23 C22 . . 120.9(3) ?
C23 C24 C25 . . 120.7(4) ?
C24 C25 C28 . . 121.4(4) ?
C26 C25 C24 . . 117.8(3) ?
C26 C25 C28 . . 120.8(4) ?
C27 C26 C25 . . 122.4(4) ?
C26 C27 C22 . . 119.6(3) ?
C5 O4 C6 . . 108.8(3) ?
N2 N1 C1 . . 106.5(2) ?
N2 N1 C4 . . 109.0(3) ?
N2 N1 C7 . . 109.4(2) ?
C4 N1 C1 . . 110.8(3) ?
C7 N1 C1 . . 112.0(3) ?
C7 N1 C4 . . 109.1(3) ?
C3 N2 N1 . . 105.4(3) ?
C2 C1 N1 . . 102.5(3) ?
C3 C2 C1 . . 100.3(3) ?
N2 C3 N3 . . 123.3(3) ?
N2 C3 C2 . . 115.9(3) ?
N3 C3 C2 . . 120.7(3) ?
C5 C4 N1 . . 110.4(3) ?
O4 C5 C4 . . 111.7(3) ?
O4 C6 C7 . . 112.1(3) ?
C6 C7 N1 . . 111.0(3) ?
C20 O8 C19 . . 109.9(3) ?
N5 N4 C15 . . 107.2(2) ?
N5 N4 C18 . . 109.4(3) ?
N5 N4 C21 . . 109.0(3) ?
C18 N4 C15 . . 110.7(3) ?
C21 N4 C15 . . 112.3(3) ?
C21 N4 C18 . . 108.2(3) ?
C17 N5 N4 . . 106.1(3) ?
N4 C15 C16 . . 103.4(3) ?
C17 C16 C15 . . 100.8(3) ?
N5 C17 N6 . . 123.0(3) ?
N5 C17 C16 . . 116.3(3) ?
N6 C17 C16 . . 120.7(3) ?
C19 C18 N4 . . 110.6(3) ?
O8 C19 C18 . . 111.6(3) ?
O8 C20 C21 . . 112.3(3) ?
C20 C21 N4 . . 110.6(3) ?

loop_
_geom_bond_atom_site_label_1
_geom_bond_atom_site_label_2
_geom_bond_site_symmetry_2
_geom_bond_distance
_geom_bond_publ_flag
S1 O1 . 1.458(2) ?
S1 O2 . 1.463(2) ?
S1 O3 . 1.462(2) ?
S1 C8 . 1.770(4) ?
C8 C9 . 1.392(5) ?
C8 C13 . 1.393(5) ?
C9 C10 . 1.379(5) ?
C10 C11 . 1.422(5) ?
C11 C12 . 1.388(5) ?
C11 C14 . 1.509(5) ?
C12 C13 . 1.392(5) ?
S2 O5 . 1.451(2) ?
S2 O6 . 1.470(2) ?
S2 O7 . 1.447(2) ?
S2 C22 . 1.772(4) ?
C22 C23 . 1.392(5) ?
C22 C27 . 1.410(5) ?
C23 C24 . 1.389(5) ?
C24 C25 . 1.399(5) ?
C25 C26 . 1.387(5) ?
C25 C28 . 1.514(5) ?
C26 C27 . 1.378(5) ?
O4 C5 . 1.436(4) ?
O4 C6 . 1.444(4) ?
N1 N2 . 1.491(4) ?
N1 C1 . 1.519(4) ?
N1 C4 . 1.509(4) ?
N1 C7 . 1.502(4) ?
N2 C3 . 1.309(4) ?
N3 C3 . 1.332(4) ?
C1 C2 . 1.513(5) ?
C2 C3 . 1.506(4) ?
C4 C5 . 1.506(5) ?
C6 C7 . 1.503(5) ?
O8 C19 . 1.427(4) ?
O8 C20 . 1.425(4) ?
N4 N5 . 1.481(4) ?
N4 C15 . 1.515(4) ?
N4 C18 . 1.510(4) ?
N4 C21 . 1.499(4) ?
N5 C17 . 1.305(4) ?
N6 C17 . 1.334(4) ?
C15 C16 . 1.519(5) ?
C16 C17 . 1.501(5) ?
C18 C19 . 1.508(5) ?
C20 C21 . 1.494(5) ?

_cod_database_fobs_code 2022662
